data_7713952
loop_
_publ_author_name
'Das, Athulya'
'Sankaralingam, Muniyandi'

_publ_section_title
;
 Are Zn(II) pincer complexes efficient apoptosis inducers? A deeper
 insight against A549 lung cancer cells
;
_journal_name_full 'Dalton Transactions'
_journal_paper_doi 10.1039/D3DT02419A
_journal_year 2023
_chemical_formula_sum 'C17 H22 Cl N3 O Zn'
_chemical_formula_weight 385.19
_space_group_crystal_system orthorhombic
_space_group_IT_number 19
_space_group_name_Hall 'P 2ac 2ab'
_space_group_name_H-M_alt 'P 21 21 21'
_atom_sites_solution_hydrogens geom
_audit_creation_method SHELXL-2018/3
_audit_update_record
;
2023-07-15 deposited with the CCDC.	2023-09-14 downloaded from the CCDC.
;
_cell_angle_alpha 90
_cell_angle_beta 90
_cell_angle_gamma 90
_cell_formula_units_Z 4
_cell_length_a 7.818(3)
_cell_length_b 13.426(6)
_cell_length_c 16.796(7)
_cell_measurement_reflns_used 7872
_cell_measurement_temperature 296(2)
_cell_measurement_theta_max 70.26
_cell_measurement_theta_min 3.29
_cell_volume 1763.0(13)
_computing_cell_refinement 'APEX3/SAINT (Bruker, 2016)'
_computing_data_collection 'APEX3 (Bruker, 2016)'
_computing_data_reduction 'SAINT/XPREP (Bruker, 2016)'
_computing_molecular_graphics 'ORTEP3 (Farrugia, 1997) and Mercury (Bruno et al., 2002)'
_computing_publication_material 'SHELXL-2018/3 (Sheldrick, 2018)'
_computing_structure_refinement 'SHELXL-2018/3 (Sheldrick, 2018)'
_computing_structure_solution 'SHELXT-2018/2 (Sheldrick, 2018)'
_diffrn_ambient_temperature 296(2)
_diffrn_measured_fraction_theta_full 0.999
_diffrn_measured_fraction_theta_max 0.990
_diffrn_measurement_device_type 'Bruker D8 VENTURE diffractometer with PHOTON II detector'
_diffrn_measurement_method '\w and \f scan'
_diffrn_radiation_source 'micro-focus sealed tube'
_diffrn_radiation_type CuK\a
_diffrn_radiation_wavelength 1.54178
_diffrn_reflns_av_R_equivalents 0.0449
_diffrn_reflns_av_unetI/netI 0.0365
_diffrn_reflns_Laue_measured_fraction_full 0.999
_diffrn_reflns_Laue_measured_fraction_max 0.990
_diffrn_reflns_limit_h_max 8
_diffrn_reflns_limit_h_min -9
_diffrn_reflns_limit_k_max 13
_diffrn_reflns_limit_k_min -16
_diffrn_reflns_limit_l_max 20
_diffrn_reflns_limit_l_min -19
_diffrn_reflns_number 12951
_diffrn_reflns_point_group_measured_fraction_full 0.981
_diffrn_reflns_point_group_measured_fraction_max 0.967
_diffrn_reflns_theta_full 67.679
_diffrn_reflns_theta_max 70.255
_diffrn_reflns_theta_min 4.215
_exptl_absorpt_coefficient_mu 3.379
_exptl_absorpt_correction_T_max 0.7533
_exptl_absorpt_correction_T_min 0.4636
_exptl_absorpt_correction_type multi-scan
_exptl_absorpt_process_details 'SADABS (Bruker, 2016)'
_exptl_crystal_colour 'light yellow'
_exptl_crystal_density_diffrn 1.451
_exptl_crystal_description block
_exptl_crystal_F_000 800
_exptl_crystal_size_max 0.362
_exptl_crystal_size_mid 0.134
_exptl_crystal_size_min 0.092
_refine_diff_density_max 0.370
_refine_diff_density_min -0.702
_refine_diff_density_rms 0.069
_refine_ls_abs_structure_details
;
 Refined as an inversion twin.
;
_refine_ls_abs_structure_Flack 0.12(4)
_refine_ls_extinction_coef 0.0025(4)
_refine_ls_extinction_expression Fc^*^=kFc[1+0.001xFc^2^\l^3^/sin(2\q)]^-1/4^
_refine_ls_extinction_method 'SHELXL-2018/3 (Sheldrick 2018)'
_refine_ls_goodness_of_fit_ref 1.124
_refine_ls_hydrogen_treatment constr
_refine_ls_matrix_type full
_refine_ls_number_parameters 210
_refine_ls_number_reflns 3256
_refine_ls_number_restraints 0
_refine_ls_restrained_S_all 1.124
_refine_ls_R_factor_all 0.0411
_refine_ls_R_factor_gt 0.0400
_refine_ls_shift/su_max 0.001
_refine_ls_shift/su_mean 0.000
_refine_ls_structure_factor_coef Fsqd
_refine_ls_weighting_details 'w=1/[\s^2^(Fo^2^)+(0.0584P)^2^+0.7463P] where P=(Fo^2^+2Fc^2^)/3'
_refine_ls_weighting_scheme calc
_refine_ls_wR_factor_gt 0.1092
_refine_ls_wR_factor_ref 0.1100
_reflns_Friedel_coverage 0.694
_reflns_Friedel_fraction_full 0.956
_reflns_Friedel_fraction_max 0.937
_reflns_number_gt 3133
_reflns_number_total 3256
_reflns_threshold_expression 'I > 2\s(I)'
_cod_data_source_file d3dt02419a2.cif
_cod_data_source_block ZN(AqPr)Cl
_cod_original_cell_volume 1763.1(13)
_cod_database_code 7713952
_shelx_shelxl_version_number 2018/3
_shelx_space_group_comment
;
The symmetry employed for this shelxl refinement is uniquely defined
by the following loop, which should always be used as a source of
symmetry information in preference to the above space-group names.
They are only intended as comments.
;
_shelx_estimated_absorpt_t_min 0.374
_shelx_estimated_absorpt_t_max 0.746

loop_
_space_group_symop_operation_xyz
'x, y, z'
'x+1/2, -y+1/2, -z'
'-x, y+1/2, -z+1/2'
'-x+1/2, -y, z+1/2'

loop_
_atom_site_label
_atom_site_type_symbol
_atom_site_fract_x
_atom_site_fract_y
_atom_site_fract_z
_atom_site_U_iso_or_equiv
_atom_site_adp_type
_atom_site_occupancy
_atom_site_site_symmetry_order
_atom_site_calc_flag
_atom_site_refinement_flags_posn
_atom_site_refinement_flags_adp
_atom_site_refinement_flags_occupancy
_atom_site_disorder_assembly
_atom_site_disorder_group
Zn1 Zn 0.51164(7) 0.59923(4) 0.52974(3) 0.0411(2) Uani 1 1 d . . . . .
Cl1 Cl 0.35507(17) 0.46214(10) 0.50446(10) 0.0654(4) Uani 1 1 d . . . . .
C1 C 0.2704(8) 0.5864(5) 0.6809(4) 0.0673(16) Uani 1 1 d . . . . .
H1 H 0.202079 0.545579 0.649501 0.081 Uiso 1 1 calc R U . . .
C2 C 0.2182(10) 0.6066(7) 0.7603(4) 0.090(2) Uani 1 1 d . . . . .
H2 H 0.118377 0.578581 0.780325 0.107 Uiso 1 1 calc R U . . .
C3 C 0.3145(9) 0.6667(6) 0.8062(4) 0.0745(18) Uani 1 1 d . . . . .
H3 H 0.280277 0.680758 0.858054 0.089 Uiso 1 1 calc R U . . .
C4 C 0.4671(8) 0.7085(4) 0.7762(3) 0.0558(13) Uani 1 1 d . . . . .
C5 C 0.5112(7) 0.6834(3) 0.6963(2) 0.0429(9) Uani 1 1 d . . . . .
C6 C 0.6647(7) 0.7206(4) 0.6617(3) 0.0444(10) Uani 1 1 d . . . . .
C7 C 0.7649(8) 0.7822(5) 0.7066(3) 0.0608(14) Uani 1 1 d . . . . .
H7 H 0.865311 0.807875 0.685091 0.073 Uiso 1 1 calc R U . . .
C8 C 0.7173(10) 0.8074(5) 0.7859(3) 0.0693(17) Uani 1 1 d . . . . .
H8 H 0.787550 0.849617 0.815183 0.083 Uiso 1 1 calc R U . . .
C9 C 0.5737(9) 0.7720(5) 0.8197(3) 0.0631(15) Uani 1 1 d . . . . .
H9 H 0.545463 0.789636 0.871639 0.076 Uiso 1 1 calc R U . . .
C10 C 0.8085(6) 0.7244(3) 0.5346(3) 0.0416(9) Uani 1 1 d . . . . .
C11 C 0.8169(6) 0.6739(3) 0.4535(3) 0.0444(11) Uani 1 1 d . . . . .
H11A H 0.759481 0.715731 0.414712 0.053 Uiso 1 1 calc R U . . .
H11B H 0.935759 0.668244 0.437575 0.053 Uiso 1 1 calc R U . . .
C12 C 0.6828(7) 0.5481(4) 0.3695(3) 0.0465(11) Uani 1 1 d . . . . .
H12A H 0.597540 0.596376 0.353108 0.056 Uiso 1 1 calc R U . . .
H12B H 0.626800 0.483651 0.371522 0.056 Uiso 1 1 calc R U . . .
C13 C 0.8193(8) 0.5437(5) 0.3055(3) 0.0574(13) Uani 1 1 d . . . . .
H13A H 0.894112 0.487499 0.315597 0.069 Uiso 1 1 calc R U . . .
H13B H 0.887799 0.603886 0.307624 0.069 Uiso 1 1 calc R U . . .
C14 C 0.7413(10) 0.5335(6) 0.2231(3) 0.0752(18) Uani 1 1 d . . . . .
H14A H 0.830793 0.530909 0.184043 0.113 Uiso 1 1 calc R U . . .
H14B H 0.675004 0.473336 0.220578 0.113 Uiso 1 1 calc R U . . .
H14C H 0.668697 0.589616 0.212613 0.113 Uiso 1 1 calc R U . . .
C15 C 0.8633(6) 0.5015(3) 0.4862(3) 0.0461(11) Uani 1 1 d . . . . .
H15A H 0.892588 0.523038 0.539624 0.055 Uiso 1 1 calc R U . . .
H15B H 0.967008 0.503615 0.454580 0.055 Uiso 1 1 calc R U . . .
C16 C 0.8023(7) 0.3952(4) 0.4902(3) 0.0563(12) Uani 1 1 d . . . . .
H16A H 0.782158 0.370628 0.436673 0.068 Uiso 1 1 calc R U . . .
H16B H 0.694961 0.392378 0.519036 0.068 Uiso 1 1 calc R U . . .
C17 C 0.9332(8) 0.3290(4) 0.5314(3) 0.0599(13) Uani 1 1 d . . . . .
H17A H 0.891308 0.261803 0.533092 0.090 Uiso 1 1 calc R U . . .
H17B H 1.038920 0.330840 0.502352 0.090 Uiso 1 1 calc R U . . .
H17C H 0.951832 0.352563 0.584612 0.090 Uiso 1 1 calc R U . . .
N1 N 0.4102(6) 0.6229(3) 0.6505(2) 0.0488(10) Uani 1 1 d . . . . .
N2 N 0.6960(5) 0.6861(3) 0.5836(2) 0.0412(8) Uani 1 1 d . . . . .
N3 N 0.7385(5) 0.5740(3) 0.4520(2) 0.0397(8) Uani 1 1 d . . . . .
O1 O 0.9028(5) 0.7984(3) 0.54646(19) 0.0515(8) Uani 1 1 d . . . . .

loop_
_atom_site_aniso_label
_atom_site_aniso_U_11
_atom_site_aniso_U_22
_atom_site_aniso_U_33
_atom_site_aniso_U_23
_atom_site_aniso_U_13
_atom_site_aniso_U_12
Zn1 0.0394(3) 0.0359(3) 0.0479(3) 0.0002(2) -0.0019(3) -0.0022(3)
Cl1 0.0523(7) 0.0504(7) 0.0935(10) -0.0102(7) 0.0010(7) -0.0143(6)
C1 0.050(3) 0.079(4) 0.073(4) 0.000(3) 0.013(3) -0.014(3)
C2 0.072(4) 0.111(6) 0.085(5) 0.006(4) 0.036(4) -0.015(5)
C3 0.076(4) 0.088(5) 0.060(3) 0.008(3) 0.024(3) 0.005(4)
C4 0.064(3) 0.056(3) 0.048(2) 0.007(2) 0.010(2) 0.013(3)
C5 0.045(2) 0.041(2) 0.043(2) 0.0047(16) 0.002(2) 0.004(2)
C6 0.053(3) 0.042(2) 0.038(2) -0.0018(18) -0.0010(19) -0.002(2)
C7 0.066(3) 0.070(4) 0.047(3) -0.005(2) -0.002(3) -0.019(3)
C8 0.094(5) 0.067(4) 0.047(3) -0.012(3) -0.011(3) -0.009(4)
C9 0.083(4) 0.063(3) 0.043(2) 0.000(2) 0.001(3) 0.005(3)
C10 0.045(2) 0.036(2) 0.044(2) -0.0013(18) -0.004(2) 0.0011(19)
C11 0.051(3) 0.036(2) 0.046(2) -0.0025(18) 0.007(2) -0.009(2)
C12 0.051(3) 0.042(2) 0.046(2) -0.006(2) -0.003(2) 0.001(2)
C13 0.061(3) 0.057(3) 0.054(3) -0.008(2) 0.006(2) 0.003(3)
C14 0.092(5) 0.085(5) 0.048(3) -0.016(3) 0.002(3) 0.007(4)
C15 0.042(3) 0.042(2) 0.055(3) 0.001(2) -0.002(2) 0.003(2)
C16 0.054(3) 0.042(2) 0.073(3) 0.003(2) 0.002(2) 0.006(2)
C17 0.062(3) 0.053(3) 0.065(3) 0.008(3) -0.003(3) 0.008(2)
N1 0.044(2) 0.049(2) 0.054(2) 0.0049(18) 0.0076(18) -0.0021(19)
N2 0.043(2) 0.0404(19) 0.0406(18) -0.0036(15) 0.0023(16) -0.0070(17)
N3 0.044(2) 0.0341(17) 0.0405(18) -0.0023(14) -0.0004(15) -0.0005(16)
O1 0.059(2) 0.0477(18) 0.0479(17) -0.0011(15) 0.0045(15) -0.0157(16)

loop_
_atom_type_symbol
_atom_type_description
_atom_type_scat_dispersion_real
_atom_type_scat_dispersion_imag
_atom_type_scat_source
C C 0.0181 0.0091 'International Tables Vol C Tables 4.2.6.8 and 6.1.1.4'
H H 0.0000 0.0000 'International Tables Vol C Tables 4.2.6.8 and 6.1.1.4'
N N 0.0311 0.0180 'International Tables Vol C Tables 4.2.6.8 and 6.1.1.4'
O O 0.0492 0.0322 'International Tables Vol C Tables 4.2.6.8 and 6.1.1.4'
Cl Cl 0.3639 0.7018 'International Tables Vol C Tables 4.2.6.8 and 6.1.1.4'
Zn Zn -1.5491 0.6778 'International Tables Vol C Tables 4.2.6.8 and 6.1.1.4'

loop_
_geom_angle_atom_site_label_1
_geom_angle_atom_site_label_2
_geom_angle_atom_site_label_3
_geom_angle
_geom_angle_site_symmetry_1
_geom_angle_site_symmetry_3
_geom_angle_publ_flag
O1 Zn1 N2 100.59(15) 2_466 . ?
O1 Zn1 N1 109.08(15) 2_466 . ?
N2 Zn1 N1 76.44(15) . . ?
O1 Zn1 N3 93.76(14) 2_466 . ?
N2 Zn1 N3 77.70(14) . . ?
N1 Zn1 N3 148.09(15) . . ?
O1 Zn1 Cl1 101.75(12) 2_466 . ?
N2 Zn1 Cl1 157.65(12) . . ?
N1 Zn1 Cl1 95.52(12) . . ?
N3 Zn1 Cl1 101.43(10) . . ?
N1 C1 C2 122.5(7) . . ?
N1 C1 H1 118.7 . . ?
C2 C1 H1 118.7 . . ?
C3 C2 C1 119.5(6) . . ?
C3 C2 H2 120.3 . . ?
C1 C2 H2 120.3 . . ?
C2 C3 C4 120.4(6) . . ?
C2 C3 H3 119.8 . . ?
C4 C3 H3 119.8 . . ?
C9 C4 C3 124.0(5) . . ?
C9 C4 C5 119.5(5) . . ?
C3 C4 C5 116.5(6) . . ?
N1 C5 C6 117.7(4) . . ?
N1 C5 C4 122.0(5) . . ?
C6 C5 C4 120.3(5) . . ?
C7 C6 N2 127.7(5) . . ?
C7 C6 C5 118.1(4) . . ?
N2 C6 C5 114.2(4) . . ?
C6 C7 C8 120.6(6) . . ?
C6 C7 H7 119.7 . . ?
C8 C7 H7 119.7 . . ?
C9 C8 C7 122.0(6) . . ?
C9 C8 H8 119.0 . . ?
C7 C8 H8 119.0 . . ?
C8 C9 C4 119.5(5) . . ?
C8 C9 H9 120.3 . . ?
C4 C9 H9 120.3 . . ?
O1 C10 N2 127.3(4) . . ?
O1 C10 C11 118.1(4) . . ?
N2 C10 C11 114.6(4) . . ?
N3 C11 C10 113.7(4) . . ?
N3 C11 H11A 108.8 . . ?
C10 C11 H11A 108.8 . . ?
N3 C11 H11B 108.8 . . ?
C10 C11 H11B 108.8 . . ?
H11A C11 H11B 107.7 . . ?
N3 C12 C13 117.5(4) . . ?
N3 C12 H12A 107.9 . . ?
C13 C12 H12A 107.9 . . ?
N3 C12 H12B 107.9 . . ?
C13 C12 H12B 107.9 . . ?
H12A C12 H12B 107.2 . . ?
C12 C13 C14 111.5(5) . . ?
C12 C13 H13A 109.3 . . ?
C14 C13 H13A 109.3 . . ?
C12 C13 H13B 109.3 . . ?
C14 C13 H13B 109.3 . . ?
H13A C13 H13B 108.0 . . ?
C13 C14 H14A 109.5 . . ?
C13 C14 H14B 109.5 . . ?
H14A C14 H14B 109.5 . . ?
C13 C14 H14C 109.5 . . ?
H14A C14 H14C 109.5 . . ?
H14B C14 H14C 109.5 . . ?
N3 C15 C16 115.4(4) . . ?
N3 C15 H15A 108.4 . . ?
C16 C15 H15A 108.4 . . ?
N3 C15 H15B 108.4 . . ?
C16 C15 H15B 108.4 . . ?
H15A C15 H15B 107.5 . . ?
C15 C16 C17 111.2(5) . . ?
C15 C16 H16A 109.4 . . ?
C17 C16 H16A 109.4 . . ?
C15 C16 H16B 109.4 . . ?
C17 C16 H16B 109.4 . . ?
H16A C16 H16B 108.0 . . ?
C16 C17 H17A 109.5 . . ?
C16 C17 H17B 109.5 . . ?
H17A C17 H17B 109.5 . . ?
C16 C17 H17C 109.5 . . ?
H17A C17 H17C 109.5 . . ?
H17B C17 H17C 109.5 . . ?
C1 N1 C5 119.1(5) . . ?
C1 N1 Zn1 127.6(4) . . ?
C5 N1 Zn1 113.3(3) . . ?
C10 N2 C6 124.8(4) . . ?
C10 N2 Zn1 114.5(3) . . ?
C6 N2 Zn1 118.2(3) . . ?
C11 N3 C12 110.5(3) . . ?
C11 N3 C15 108.3(4) . . ?
C12 N3 C15 113.3(4) . . ?
C11 N3 Zn1 100.5(3) . . ?
C12 N3 Zn1 110.3(3) . . ?
C15 N3 Zn1 113.1(3) . . ?
C10 O1 Zn1 132.2(3) . 2_566 ?

loop_
_geom_bond_atom_site_label_1
_geom_bond_atom_site_label_2
_geom_bond_distance
_geom_bond_site_symmetry_2
_geom_bond_publ_flag
Zn1 O1 2.062(3) 2_466 ?
Zn1 N2 2.063(4) . ?
Zn1 N1 2.201(4) . ?
Zn1 N3 2.228(4) . ?
Zn1 Cl1 2.2509(15) . ?
C1 N1 1.303(7) . ?
C1 C2 1.419(9) . ?
C1 H1 0.9300 . ?
C2 C3 1.347(11) . ?
C2 H2 0.9300 . ?
C3 C4 1.411(9) . ?
C3 H3 0.9300 . ?
C4 C9 1.399(8) . ?
C4 C5 1.426(6) . ?
C5 N1 1.369(6) . ?
C5 C6 1.423(7) . ?
C6 C7 1.365(7) . ?
C6 N2 1.413(6) . ?
C7 C8 1.425(8) . ?
C7 H7 0.9300 . ?
C8 C9 1.345(9) . ?
C8 H8 0.9300 . ?
C9 H9 0.9300 . ?
C10 O1 1.253(6) . ?
C10 N2 1.311(6) . ?
C10 C11 1.523(6) . ?
C11 N3 1.474(6) . ?
C11 H11A 0.9700 . ?
C11 H11B 0.9700 . ?
C12 N3 1.493(6) . ?
C12 C13 1.516(7) . ?
C12 H12A 0.9700 . ?
C12 H12B 0.9700 . ?
C13 C14 1.519(8) . ?
C13 H13A 0.9700 . ?
C13 H13B 0.9700 . ?
C14 H14A 0.9600 . ?
C14 H14B 0.9600 . ?
C14 H14C 0.9600 . ?
C15 N3 1.494(6) . ?
C15 C16 1.507(6) . ?
C15 H15A 0.9700 . ?
C15 H15B 0.9700 . ?
C16 C17 1.521(7) . ?
C16 H16A 0.9700 . ?
C16 H16B 0.9700 . ?
C17 H17A 0.9600 . ?
C17 H17B 0.9600 . ?
C17 H17C 0.9600 . ?

loop_
_geom_hbond_atom_site_label_D
_geom_hbond_atom_site_label_H
_geom_hbond_atom_site_label_A
_geom_hbond_distance_DH
_geom_hbond_distance_HA
_geom_hbond_distance_DA
_geom_hbond_angle_DHA
_geom_hbond_site_symmetry_A
_geom_hbond_publ_flag
C1 H1 Cl1 0.93 2.94 3.466(7) 117.5 . yes
C7 H7 O1 0.93 2.35 2.905(7) 118.0 . yes
C11 H11A N1 0.97 2.70 3.320(6) 122.4 2_566 yes
C16 H16B Cl1 0.97 2.83 3.619(6) 139.2 . yes

loop_
_geom_torsion_atom_site_label_1
_geom_torsion_atom_site_label_2
_geom_torsion_atom_site_label_3
_geom_torsion_atom_site_label_4
_geom_torsion
_geom_torsion_site_symmetry_1
_geom_torsion_site_symmetry_2
_geom_torsion_site_symmetry_3
_geom_torsion_site_symmetry_4
_geom_torsion_publ_flag
N1 C1 C2 C3 0.9(13) . . . . ?
C1 C2 C3 C4 -0.7(12) . . . . ?
C2 C3 C4 C9 179.5(7) . . . . ?
C2 C3 C4 C5 -0.1(10) . . . . ?
C9 C4 C5 N1 -178.9(5) . . . . ?
C3 C4 C5 N1 0.8(7) . . . . ?
C9 C4 C5 C6 1.6(7) . . . . ?
C3 C4 C5 C6 -178.8(5) . . . . ?
N1 C5 C6 C7 179.0(5) . . . . ?
C4 C5 C6 C7 -1.4(7) . . . . ?
N1 C5 C6 N2 -2.4(6) . . . . ?
C4 C5 C6 N2 177.2(4) . . . . ?
N2 C6 C7 C8 -177.9(5) . . . . ?
C5 C6 C7 C8 0.5(9) . . . . ?
C6 C7 C8 C9 0.2(10) . . . . ?
C7 C8 C9 C4 0.0(10) . . . . ?
C3 C4 C9 C8 179.5(6) . . . . ?
C5 C4 C9 C8 -0.9(8) . . . . ?
O1 C10 C11 N3 164.6(4) . . . . ?
N2 C10 C11 N3 -17.7(6) . . . . ?
N3 C12 C13 C14 -170.6(5) . . . . ?
N3 C15 C16 C17 -175.8(4) . . . . ?
C2 C1 N1 C5 -0.2(10) . . . . ?
C2 C1 N1 Zn1 179.6(6) . . . . ?
C6 C5 N1 C1 178.9(5) . . . . ?
C4 C5 N1 C1 -0.7(7) . . . . ?
C6 C5 N1 Zn1 -0.9(5) . . . . ?
C4 C5 N1 Zn1 179.5(4) . . . . ?
O1 C10 N2 C6 -2.2(8) . . . . ?
C11 C10 N2 C6 -179.7(4) . . . . ?
O1 C10 N2 Zn1 159.5(4) . . . . ?
C11 C10 N2 Zn1 -18.0(5) . . . . ?
C7 C6 N2 C10 -15.7(8) . . . . ?
C5 C6 N2 C10 165.9(4) . . . . ?
C7 C6 N2 Zn1 -176.7(5) . . . . ?
C5 C6 N2 Zn1 4.8(5) . . . . ?
C10 C11 N3 C12 155.5(4) . . . . ?
C10 C11 N3 C15 -79.9(5) . . . . ?
C10 C11 N3 Zn1 39.0(4) . . . . ?
C13 C12 N3 C11 60.7(6) . . . . ?
C13 C12 N3 C15 -61.1(5) . . . . ?
C13 C12 N3 Zn1 170.9(4) . . . . ?
C16 C15 N3 C11 179.2(4) . . . . ?
C16 C15 N3 C12 -57.8(6) . . . . ?
C16 C15 N3 Zn1 68.7(5) . . . . ?
N2 C10 O1 Zn1 -152.4(4) . . . 2_566 ?
C11 C10 O1 Zn1 25.0(6) . . . 2_566 ?
